data_2227639
loop_
_publ_author_name
'Esmhosseini, Majid'
'Safari, Nasser'
'Amani, Vahid'

_publ_section_title
;
 Di-\m-iodido-bis{[hydroxy(methoxy)bis(2-pyridyl)methane-\k^3^<i>N</i>,<i>O</i>,<i>N</i>']iodidocadmium(II)}
;
_journal_coeditor_code HY2362
_journal_issue 11
_journal_name_full 'Acta Crystallographica Section E'
_journal_page_first m1434
_journal_page_last m1435
_journal_paper_doi 10.1107/S1600536810041681
_journal_volume 66
_journal_year 2010
_chemical_formula_iupac '[Cd2 I4 (C12 H12 N2 O2)2]'
_chemical_formula_moiety 'C24 H24 Cd2 I4 N4 O4'
_chemical_formula_sum 'C24 H24 Cd2 I4 N4 O4'
_chemical_formula_weight 1164.89
_chemical_name_systematic
;
Di-\m-iodido-bis{[hydroxy(methoxy)bis(2-pyridyl)methane-
\k^3^<i>N</i>,<i>O</i>,<i>N</i>']iodidocadmium(II)}
;
_space_group_IT_number 14
_symmetry_cell_setting monoclinic
_symmetry_space_group_name_Hall '-P 2ybc'
_symmetry_space_group_name_H-M 'P 1 21/c 1'
_atom_sites_solution_hydrogens geom
_atom_sites_solution_primary direct
_atom_sites_solution_secondary difmap
_audit_creation_method SHELXL-97
_cell_angle_alpha 90.00
_cell_angle_beta 105.365(5)
_cell_angle_gamma 90.00
_cell_formula_units_Z 2
_cell_length_a 9.6684(6)
_cell_length_b 10.1083(7)
_cell_length_c 16.4970(13)
_cell_measurement_reflns_used 998
_cell_measurement_temperature 298(2)
_cell_measurement_theta_max 29.28
_cell_measurement_theta_min 2.18
_cell_volume 1554.64(19)
_computing_cell_refinement 'SAINT (Bruker, 2007)'
_computing_data_collection 'SMART (Bruker, 2007)'
_computing_data_reduction 'SAINT (Bruker, 2007)'
_computing_molecular_graphics 'ORTEP-3 (Farrugia, 1997)'
_computing_publication_material 'WinGX (Farrugia, 1999)'
_computing_structure_refinement 'SHELXTL (Sheldrick, 2008)'
_computing_structure_solution 'SHELXTL (Sheldrick, 2008)'
_diffrn_ambient_temperature 298(2)
_diffrn_measured_fraction_theta_full 0.988
_diffrn_measured_fraction_theta_max 0.988
_diffrn_measurement_device_type 'Bruker APEX CCD'
_diffrn_measurement_method '\f and \w scans'
_diffrn_radiation_monochromator graphite
_diffrn_radiation_source 'fine-focus sealed tube'
_diffrn_radiation_type MoK\a
_diffrn_radiation_wavelength 0.71073
_diffrn_reflns_av_R_equivalents 0.0369
_diffrn_reflns_av_sigmaI/netI 0.0274
_diffrn_reflns_limit_h_max 13
_diffrn_reflns_limit_h_min -13
_diffrn_reflns_limit_k_max 13
_diffrn_reflns_limit_k_min -13
_diffrn_reflns_limit_l_max 22
_diffrn_reflns_limit_l_min -22
_diffrn_reflns_number 12218
_diffrn_reflns_theta_full 29.28
_diffrn_reflns_theta_max 29.28
_diffrn_reflns_theta_min 2.18
_exptl_absorpt_coefficient_mu 5.375
_exptl_absorpt_correction_T_max 0.760
_exptl_absorpt_correction_T_min 0.560
_exptl_absorpt_correction_type multi-scan
_exptl_absorpt_process_details '(SADABS; Sheldrick, 1996)'
_exptl_crystal_colour colorless
_exptl_crystal_density_diffrn 2.489
_exptl_crystal_density_method 'not measured'
_exptl_crystal_description needle
_exptl_crystal_F_000 1072
_exptl_crystal_size_max 0.33
_exptl_crystal_size_mid 0.09
_exptl_crystal_size_min 0.05
_refine_diff_density_max 0.610
_refine_diff_density_min -0.693
_refine_ls_extinction_method none
_refine_ls_goodness_of_fit_ref 1.080
_refine_ls_hydrogen_treatment constr
_refine_ls_matrix_type full
_refine_ls_number_parameters 174
_refine_ls_number_reflns 4186
_refine_ls_number_restraints 0
_refine_ls_restrained_S_all 1.080
_refine_ls_R_factor_all 0.0368
_refine_ls_R_factor_gt 0.0273
_refine_ls_shift/su_max 0.001
_refine_ls_shift/su_mean 0.000
_refine_ls_structure_factor_coef Fsqd
_refine_ls_weighting_details 'calc w=1/[\s^2^(Fo^2^)+(0.0193P)^2^+1.4317P] where P=(Fo^2^+2Fc^2^)/3'
_refine_ls_weighting_scheme calc
_refine_ls_wR_factor_gt 0.0536
_refine_ls_wR_factor_ref 0.0560
_reflns_number_gt 3589
_reflns_number_total 4186
_reflns_threshold_expression >2\s(I)
_cod_data_source_file hy2362.cif
_cod_data_source_block I
_cod_original_sg_symbol_H-M 'P 21/c'
_cod_database_code 2227639
_cod_database_fobs_code 2227639

loop_
_symmetry_equiv_pos_site_id
_symmetry_equiv_pos_as_xyz
1 x,y,z
2 -x,1/2+y,1/2-z
3 -x,-y,-z
4 x,1/2-y,1/2+z

loop_
_atom_site_type_symbol
_atom_site_label
_atom_site_fract_x
_atom_site_fract_y
_atom_site_fract_z
_atom_site_U_iso_or_equiv
_atom_site_adp_type
_atom_site_calc_flag
_atom_site_refinement_flags
_atom_site_occupancy
_atom_site_disorder_assembly
_atom_site_disorder_group
C C1 0.1500(4) 0.9278(4) -0.0544(2) 0.0400(8) Uani d . 1 . .
H H1 0.2045 0.9914 -0.0726 0.048 Uiso calc R 1 . .
C C2 0.0103(4) 0.9080(4) -0.1006(2) 0.0449(9) Uani d . 1 . .
H H2 -0.0289 0.9575 -0.1488 0.054 Uiso calc R 1 . .
C C3 -0.0696(4) 0.8134(5) -0.0738(2) 0.0487(10) Uani d . 1 . .
H H3 -0.1637 0.7970 -0.1042 0.058 Uiso calc R 1 . .
C C4 -0.0093(4) 0.7425(4) -0.0012(2) 0.0429(8) Uani d . 1 . .
H H4 -0.0622 0.6790 0.0182 0.051 Uiso calc R 1 . .
C C5 0.1307(3) 0.7683(3) 0.0414(2) 0.0321(6) Uani d . 1 . .
C C6 0.2084(3) 0.6988(3) 0.1231(2) 0.0333(7) Uani d . 1 . .
C C7 0.3574(5) 0.5630(4) 0.0613(3) 0.0546(10) Uani d . 1 . .
H H7A 0.3376 0.4787 0.0825 0.082 Uiso calc R 1 . .
H H7B 0.4517 0.5619 0.0525 0.082 Uiso calc R 1 . .
H H7C 0.2878 0.5808 0.0090 0.082 Uiso calc R 1 . .
C C8 0.2258(3) 0.7955(3) 0.1957(2) 0.0328(7) Uani d . 1 . .
C C9 0.1399(4) 0.7896(4) 0.2505(2) 0.0425(8) Uani d . 1 . .
H H9 0.0728 0.7222 0.2462 0.051 Uiso calc R 1 . .
C C10 0.1556(4) 0.8853(5) 0.3119(2) 0.0499(10) Uani d . 1 . .
H H10 0.0983 0.8836 0.3492 0.060 Uiso calc R 1 . .
C C11 0.2557(5) 0.9825(4) 0.3176(2) 0.0469(9) Uani d . 1 . .
H H11 0.2684 1.0473 0.3590 0.056 Uiso calc R 1 . .
C C12 0.3383(4) 0.9825(4) 0.2602(2) 0.0409(8) Uani d . 1 . .
H H12 0.4066 1.0487 0.2640 0.049 Uiso calc R 1 . .
N N1 0.2106(3) 0.8594(3) 0.01554(17) 0.0330(6) Uani d . 1 . .
N N2 0.3235(3) 0.8920(3) 0.20032(18) 0.0340(6) Uani d . 1 . .
O O1 0.3501(2) 0.6642(2) 0.12090(16) 0.0373(5) Uani d . 1 . .
O O2 0.1277(3) 0.5886(3) 0.13179(18) 0.0478(6) Uani d . 1 . .
H H2A 0.1654 0.5513 0.1763 0.072 Uiso calc R 1 . .
Cd Cd1 0.45074(2) 0.89825(2) 0.095665(15) 0.03330(6) Uani d . 1 . .
I I1 0.46360(3) 1.17684(2) 0.059856(16) 0.03945(6) Uani d . 1 . .
I I2 0.71540(3) 0.85526(3) 0.213660(16) 0.04384(7) Uani d . 1 . .

loop_
_atom_site_aniso_label
_atom_site_aniso_U_11
_atom_site_aniso_U_22
_atom_site_aniso_U_33
_atom_site_aniso_U_12
_atom_site_aniso_U_13
_atom_site_aniso_U_23
C1 0.0416(18) 0.044(2) 0.0351(17) 0.0046(16) 0.0115(14) 0.0072(15)
C2 0.0449(19) 0.057(2) 0.0317(17) 0.0187(18) 0.0077(15) 0.0028(16)
C3 0.0281(16) 0.075(3) 0.0395(19) 0.0080(18) 0.0027(14) -0.0097(19)
C4 0.0319(16) 0.054(2) 0.0418(18) -0.0047(16) 0.0080(14) -0.0011(17)
C5 0.0293(15) 0.0334(16) 0.0330(15) 0.0016(13) 0.0071(12) -0.0014(13)
C6 0.0292(14) 0.0314(16) 0.0383(17) -0.0022(13) 0.0073(13) 0.0057(14)
C7 0.061(2) 0.040(2) 0.061(3) 0.0116(19) 0.013(2) -0.0058(19)
C8 0.0308(15) 0.0351(17) 0.0314(15) -0.0013(13) 0.0062(12) 0.0049(13)
C9 0.0420(18) 0.048(2) 0.0395(18) -0.0023(17) 0.0146(15) 0.0121(17)
C10 0.051(2) 0.063(3) 0.041(2) 0.002(2) 0.0227(17) 0.0076(19)
C11 0.061(2) 0.048(2) 0.0345(18) 0.0048(19) 0.0166(17) 0.0008(16)
C12 0.0429(19) 0.0398(19) 0.0408(18) -0.0067(16) 0.0127(15) -0.0038(16)
N1 0.0308(13) 0.0369(14) 0.0311(13) 0.0025(12) 0.0080(11) 0.0040(12)
N2 0.0334(13) 0.0354(15) 0.0344(14) -0.0026(11) 0.0109(11) 0.0015(12)
O1 0.0343(12) 0.0350(12) 0.0400(13) 0.0055(10) 0.0054(10) 0.0005(10)
O2 0.0493(15) 0.0385(14) 0.0524(16) -0.0161(12) 0.0080(12) 0.0098(12)
Cd1 0.02758(11) 0.03613(13) 0.03617(12) -0.00235(9) 0.00842(9) 0.00239(10)
I1 0.04378(12) 0.03060(11) 0.04923(13) -0.00043(9) 0.02155(10) -0.00408(9)
I2 0.03782(12) 0.04460(14) 0.04293(13) 0.00002(10) -0.00012(9) 0.00529(10)

loop_
_atom_type_symbol
_atom_type_description
_atom_type_scat_dispersion_real
_atom_type_scat_dispersion_imag
_atom_type_scat_source
C C 0.0033 0.0016 'International Tables Vol C Tables 4.2.6.8 and 6.1.1.4'
H H 0.0000 0.0000 'International Tables Vol C Tables 4.2.6.8 and 6.1.1.4'
N N 0.0061 0.0033 'International Tables Vol C Tables 4.2.6.8 and 6.1.1.4'
O O 0.0106 0.0060 'International Tables Vol C Tables 4.2.6.8 and 6.1.1.4'
Cd Cd -0.8075 1.2024 'International Tables Vol C Tables 4.2.6.8 and 6.1.1.4'
I I -0.4742 1.8119 'International Tables Vol C Tables 4.2.6.8 and 6.1.1.4'

loop_
_geom_angle_atom_site_label_1
_geom_angle_atom_site_label_2
_geom_angle_atom_site_label_3
_geom_angle_site_symmetry_1
_geom_angle_site_symmetry_3
_geom_angle
_geom_angle_publ_flag
N1 C1 C2 . . 122.8(4) ?
N1 C1 H1 . . 118.6 ?
C2 C1 H1 . . 118.6 ?
C3 C2 C1 . . 118.4(3) ?
C3 C2 H2 . . 120.8 ?
C1 C2 H2 . . 120.8 ?
C2 C3 C4 . . 119.7(3) ?
C2 C3 H3 . . 120.2 ?
C4 C3 H3 . . 120.2 ?
C5 C4 C3 . . 118.5(4) ?
C5 C4 H4 . . 120.8 ?
C3 C4 H4 . . 120.8 ?
N1 C5 C4 . . 122.6(3) ?
N1 C5 C6 . . 114.0(3) ?
C4 C5 C6 . . 123.5(3) ?
O2 C6 O1 . . 112.1(3) ?
O2 C6 C8 . . 112.5(3) ?
O1 C6 C8 . . 105.7(3) ?
O2 C6 C5 . . 107.5(3) ?
O1 C6 C5 . . 110.0(3) ?
C8 C6 C5 . . 108.9(3) ?
O1 C7 H7A . . 109.5 ?
O1 C7 H7B . . 109.5 ?
H7A C7 H7B . . 109.5 ?
O1 C7 H7C . . 109.5 ?
H7A C7 H7C . . 109.5 ?
H7B C7 H7C . . 109.5 ?
N2 C8 C9 . . 121.9(3) ?
N2 C8 C6 . . 116.2(3) ?
C9 C8 C6 . . 121.8(3) ?
C10 C9 C8 . . 118.8(4) ?
C10 C9 H9 . . 120.6 ?
C8 C9 H9 . . 120.6 ?
C11 C10 C9 . . 119.6(3) ?
C11 C10 H10 . . 120.2 ?
C9 C10 H10 . . 120.2 ?
C10 C11 C12 . . 118.5(4) ?
C10 C11 H11 . . 120.7 ?
C12 C11 H11 . . 120.7 ?
N2 C12 C11 . . 122.6(3) ?
N2 C12 H12 . . 118.7 ?
C11 C12 H12 . . 118.7 ?
C1 N1 C5 . . 118.1(3) ?
C1 N1 Cd1 . . 122.2(2) ?
C5 N1 Cd1 . . 119.7(2) ?
C12 N2 C8 . . 118.6(3) ?
C12 N2 Cd1 . . 123.3(2) ?
C8 N2 Cd1 . . 118.0(2) ?
C6 O1 C7 . . 114.5(3) ?
C6 O1 Cd1 . . 100.48(18) ?
C7 O1 Cd1 . . 116.5(2) ?
C6 O2 H2A . . 109.5 ?
N2 Cd1 N1 . . 77.41(9) ?
N2 Cd1 O1 . . 64.93(9) ?
N1 Cd1 O1 . . 65.95(8) ?
N2 Cd1 I2 . . 92.54(7) ?
N1 Cd1 I2 . . 159.22(7) ?
O1 Cd1 I2 . . 93.35(5) ?
N2 Cd1 I1 . . 103.52(7) ?
N1 Cd1 I1 . . 97.81(7) ?
O1 Cd1 I1 . . 161.21(5) ?
I2 Cd1 I1 . . 102.242(11) ?
N2 Cd1 I1 . 3_675 158.66(7) ?
N1 Cd1 I1 . 3_675 86.16(7) ?
O1 Cd1 I1 . 3_675 96.05(5) ?
I2 Cd1 I1 . 3_675 98.429(11) ?
I1 Cd1 I1 . 3_675 92.019(9) ?
Cd1 I1 Cd1 . 3_675 87.981(9) ?

loop_
_geom_bond_atom_site_label_1
_geom_bond_atom_site_label_2
_geom_bond_site_symmetry_2
_geom_bond_distance
_geom_bond_publ_flag
C1 N1 . 1.340(4) ?
C1 C2 . 1.378(5) ?
C1 H1 . 0.9300 ?
C2 C3 . 1.375(6) ?
C2 H2 . 0.9300 ?
C3 C4 . 1.384(6) ?
C3 H3 . 0.9300 ?
C4 C5 . 1.375(5) ?
C4 H4 . 0.9300 ?
C5 N1 . 1.342(4) ?
C5 C6 . 1.529(5) ?
C6 O2 . 1.389(4) ?
C6 O1 . 1.424(4) ?
C6 C8 . 1.520(5) ?
C7 O1 . 1.433(5) ?
C7 H7A . 0.9600 ?
C7 H7B . 0.9600 ?
C7 H7C . 0.9600 ?
C8 N2 . 1.346(4) ?
C8 C9 . 1.383(5) ?
C9 C10 . 1.380(6) ?
C9 H9 . 0.9300 ?
C10 C11 . 1.365(6) ?
C10 H10 . 0.9300 ?
C11 C12 . 1.391(5) ?
C11 H11 . 0.9300 ?
C12 N2 . 1.327(4) ?
C12 H12 . 0.9300 ?
Cd1 N1 . 2.381(3) y
Cd1 N2 . 2.371(3) y
Cd1 O1 . 2.633(2) y
O2 H2A . 0.8200 ?
Cd1 I1 . 2.8868(4) y
Cd1 I1 3_675 2.9951(4) y
Cd1 I2 . 2.8082(4) y

loop_
_geom_hbond_atom_site_label_D
_geom_hbond_atom_site_label_H
_geom_hbond_atom_site_label_A
_geom_hbond_site_symmetry_A
_geom_hbond_distance_DH
_geom_hbond_distance_HA
_geom_hbond_distance_DA
_geom_hbond_angle_DHA
_geom_hbond_publ_flag
O2 H2A I2 2_645 0.82 2.73 3.509(3) 160 yes

loop_
_geom_torsion_atom_site_label_1
_geom_torsion_atom_site_label_2
_geom_torsion_atom_site_label_3
_geom_torsion_atom_site_label_4
_geom_torsion_site_symmetry_1
_geom_torsion_site_symmetry_2
_geom_torsion_site_symmetry_3
_geom_torsion_site_symmetry_4
_geom_torsion
_geom_torsion_publ_flag
N1 C1 C2 C3 . . . . -0.4(6) ?
C1 C2 C3 C4 . . . . 1.0(6) ?
C2 C3 C4 C5 . . . . -0.9(6) ?
C3 C4 C5 N1 . . . . 0.2(5) ?
C3 C4 C5 C6 . . . . 178.8(3) ?
N1 C5 C6 O2 . . . . -166.4(3) ?
C4 C5 C6 O2 . . . . 14.9(5) ?
N1 C5 C6 O1 . . . . -44.1(4) ?
C4 C5 C6 O1 . . . . 137.2(3) ?
N1 C5 C6 C8 . . . . 71.4(3) ?
C4 C5 C6 C8 . . . . -107.3(4) ?
O2 C6 C8 N2 . . . . 168.1(3) ?
O1 C6 C8 N2 . . . . 45.4(4) ?
C5 C6 C8 N2 . . . . -72.7(4) ?
O2 C6 C8 C9 . . . . -15.8(4) ?
O1 C6 C8 C9 . . . . -138.5(3) ?
C5 C6 C8 C9 . . . . 103.4(4) ?
N2 C8 C9 C10 . . . . -0.2(5) ?
C6 C8 C9 C10 . . . . -176.1(3) ?
C8 C9 C10 C11 . . . . -0.6(6) ?
C9 C10 C11 C12 . . . . 0.7(6) ?
C10 C11 C12 N2 . . . . 0.0(6) ?
C2 C1 N1 C5 . . . . -0.3(5) ?
C2 C1 N1 Cd1 . . . . -178.8(3) ?
C4 C5 N1 C1 . . . . 0.4(5) ?
C6 C5 N1 C1 . . . . -178.3(3) ?
C4 C5 N1 Cd1 . . . . 179.0(3) ?
C6 C5 N1 Cd1 . . . . 0.3(4) ?
C11 C12 N2 C8 . . . . -0.8(5) ?
C11 C12 N2 Cd1 . . . . 175.4(3) ?
C9 C8 N2 C12 . . . . 0.9(5) ?
C6 C8 N2 C12 . . . . 177.0(3) ?
C9 C8 N2 Cd1 . . . . -175.5(3) ?
C6 C8 N2 Cd1 . . . . 0.5(4) ?
O2 C6 O1 C7 . . . . 51.3(4) ?
C8 C6 O1 C7 . . . . 174.3(3) ?
C5 C6 O1 C7 . . . . -68.3(4) ?
O2 C6 O1 Cd1 . . . . 176.9(2) ?
C8 C6 O1 Cd1 . . . . -60.1(2) ?
C5 C6 O1 Cd1 . . . . 57.4(3) ?
C12 N2 Cd1 N1 . . . . -131.9(3) ?
C8 N2 Cd1 N1 . . . . 44.4(2) ?
C12 N2 Cd1 O1 . . . . 159.0(3) ?
C8 N2 Cd1 O1 . . . . -24.7(2) ?
C12 N2 Cd1 I2 . . . . 66.5(3) ?
C8 N2 Cd1 I2 . . . . -117.2(2) ?
C12 N2 Cd1 I1 . . . . -36.7(3) ?
C8 N2 Cd1 I1 . . . . 139.5(2) ?
C12 N2 Cd1 I1 . . . 3_675 -172.4(2) ?
C8 N2 Cd1 I1 . . . 3_675 3.9(4) ?
C1 N1 Cd1 N2 . . . . 133.1(3) ?
C5 N1 Cd1 N2 . . . . -45.4(2) ?
C1 N1 Cd1 O1 . . . . -159.0(3) ?
C5 N1 Cd1 O1 . . . . 22.5(2) ?
C1 N1 Cd1 I2 . . . . -164.33(19) ?
C5 N1 Cd1 I2 . . . . 17.2(4) ?
C1 N1 Cd1 I1 . . . . 30.9(3) ?
C5 N1 Cd1 I1 . . . . -147.6(2) ?
C1 N1 Cd1 I1 . . . 3_675 -60.6(3) ?
C5 N1 Cd1 I1 . . . 3_675 120.9(2) ?
C6 O1 Cd1 N2 . . . . 45.57(19) ?
C7 O1 Cd1 N2 . . . . 169.9(3) ?
C6 O1 Cd1 N1 . . . . -41.29(19) ?
C7 O1 Cd1 N1 . . . . 83.0(2) ?
C6 O1 Cd1 I2 . . . . 136.82(18) ?
C7 O1 Cd1 I2 . . . . -98.9(2) ?
C6 O1 Cd1 I1 . . . . -9.4(3) ?
C7 O1 Cd1 I1 . . . . 114.9(3) ?
C6 O1 Cd1 I1 . . . 3_675 -124.33(18) ?
C7 O1 Cd1 I1 . . . 3_675 0.0(2) ?
N2 Cd1 I1 Cd1 . . . 3_675 -165.25(7) ?
N1 Cd1 I1 Cd1 . . . 3_675 -86.40(7) ?
O1 Cd1 I1 Cd1 . . . 3_675 -115.52(17) ?
I2 Cd1 I1 Cd1 . . . 3_675 99.076(12) ?
I1 Cd1 I1 Cd1 3_675 . . 3_675 0.0 ?
